data_7037937
loop_
_publ_author_name
'Garc\'ia, C Murcia'
'Ferao, A. Espinosa'
'Schnakenburg, G.'
'Streubel, R.'

_publ_section_title
;
 CPh3 as a functional group in P-heterocyclic chemistry: elimination of
 HCPh3 in the reaction of P-CPh3 substituted Li/Cl phosphinidenoid
 complexes with Ph2C[double bond, length as m-dash]O.
;
_journal_issue 6
_journal_name_full 'Dalton transactions (Cambridge, England : 2003)'
_journal_page_first 2378
_journal_page_last 2385
_journal_paper_doi 10.1039/c5dt04595a
_journal_volume 45
_journal_year 2016
_chemical_formula_moiety 'C37 H25 O6 P W'
_chemical_formula_sum 'C37 H25 O6 P W'
_chemical_formula_weight 780.39
_chemical_name_systematic
;
 ? 
;
_space_group_crystal_system triclinic
_space_group_IT_number 2
_space_group_name_Hall '-P 1'
_space_group_name_H-M_alt 'P -1'
_symmetry_space_group_name_Hall '-P 1'
_symmetry_space_group_name_H-M 'P -1'
_atom_sites_solution_hydrogens geom
_atom_sites_solution_primary heavy
_atom_sites_solution_secondary difmap
_audit_creation_date 2014-05-05
_audit_creation_method
;
Olex2 1.2
(compiled 2014.03.20 svn.r2914 for OlexSys, GUI svn.r4816)
;
_audit_update_record
;
2015-09-10 deposited with the CCDC.
2016-01-04 downloaded from the CCDC.
;
_cell_angle_alpha 98.301(4)
_cell_angle_beta 94.830(4)
_cell_angle_gamma 112.865(4)
_cell_formula_units_Z 2
_cell_length_a 9.4174(14)
_cell_length_b 10.7473(14)
_cell_length_c 17.631(2)
_cell_measurement_reflns_used 1853
_cell_measurement_temperature 123
_cell_measurement_theta_max 23.95
_cell_measurement_theta_min 2.45
_cell_volume 1607.6(4)
_computing_molecular_graphics 'Olex2 (Dolomanov et al., 2009)'
_computing_publication_material 'Olex2 (Dolomanov et al., 2009)'
_computing_structure_refinement 'XL (Sheldrick, 2008)'
_computing_structure_solution 'XS (Sheldrick, 2008)'
_diffrn_ambient_temperature 123.15
_diffrn_detector_area_resol_mean 8
_diffrn_measured_fraction_theta_full 0.980
_diffrn_measured_fraction_theta_max 0.980
_diffrn_measurement_device_type 'Nonius KappaCCD'
_diffrn_measurement_method 'fine slicing \w and \f scans'
_diffrn_radiation_monochromator graphite
_diffrn_radiation_type MoK\a
_diffrn_radiation_wavelength 0.71073
_diffrn_reflns_av_R_equivalents 0.0995
_diffrn_reflns_av_unetI/netI 0.1408
_diffrn_reflns_limit_h_max 11
_diffrn_reflns_limit_h_min -11
_diffrn_reflns_limit_k_max 12
_diffrn_reflns_limit_k_min -12
_diffrn_reflns_limit_l_max 19
_diffrn_reflns_limit_l_min -21
_diffrn_reflns_number 14721
_diffrn_reflns_theta_full 25.25
_diffrn_reflns_theta_max 25.25
_diffrn_reflns_theta_min 2.73
_diffrn_source 'sealed tube'
_diffrn_standards_number 0
_exptl_absorpt_coefficient_mu 3.688
_exptl_absorpt_correction_T_max 0.7460
_exptl_absorpt_correction_T_min 0.5374
_exptl_absorpt_correction_type empirical
_exptl_absorpt_process_details
;
SADABS-2014/5 (Bruker,2014/5) was used for absorption correction.
Estimated minimum and maximum transmission:  0.5374  0.7460
;
_exptl_crystal_colour 'clear colourless'
_exptl_crystal_colour_lustre clear
_exptl_crystal_colour_primary colourless
_exptl_crystal_density_diffrn 1.612
_exptl_crystal_density_method 'not measured'
_exptl_crystal_description block
_exptl_crystal_F_000 768
_exptl_crystal_size_max 0.06
_exptl_crystal_size_mid 0.04
_exptl_crystal_size_min 0.03
_refine_diff_density_max 1.268
_refine_diff_density_min -1.704
_refine_diff_density_rms 0.218
_refine_ls_extinction_method none
_refine_ls_goodness_of_fit_ref 0.962
_refine_ls_hydrogen_treatment constr
_refine_ls_matrix_type full
_refine_ls_number_parameters 406
_refine_ls_number_reflns 5711
_refine_ls_number_restraints 18
_refine_ls_restrained_S_all 0.961
_refine_ls_R_factor_all 0.0893
_refine_ls_R_factor_gt 0.0498
_refine_ls_shift/su_max 0.000
_refine_ls_shift/su_mean 0.000
_refine_ls_structure_factor_coef Fsqd
_refine_ls_weighting_details 'calc w=1/[\s^2^(Fo^2^)+(0.0112P)^2^+0.0000P] where P=(Fo^2^+2Fc^2^)/3'
_refine_ls_weighting_scheme calc
_refine_ls_wR_factor_gt 0.0702
_refine_ls_wR_factor_ref 0.0809
_reflns_number_gt 4003
_reflns_number_total 5711
_reflns_threshold_expression >2sigma(I)
_cod_data_source_file c5dt04595a2.cif
_cod_data_source_block 3425f
_cod_depositor_comments 'Adding full bibliography for 7037934--7037937.cif.'
_cod_database_code 7037937
_olex2_refinement_description
;
1. Fixed Uiso
 At 1.2 times of:
  All C(H) groups
2. Uiso/Uaniso restraints and constraints
Uanis(C35) \\sim Ueq, Uanis(C12) \\sim Ueq, Uanis(C21) \\sim Ueq: with sigma of
0.01 and sigma for terminal atoms of 0.02
3.a Ternary CH refined with riding coordinates:
 C3(H3)
3.b Aromatic/amide H refined with riding coordinates:
 C4(H4), C5(H5), C6(H6), C7(H7), C9(H9), C10(H10), C11(H11), C12(H12),
 C13(H13), C16(H16), C17(H17), C18(H18), C19(H19), C20(H20), C22(H22), C23(H23),
  C24(H24), C25(H25), C26(H26), C28(H28), C29(H29), C30(H30), C31(H31), C32(H32)
;

loop_
_space_group_symop_id
_space_group_symop_operation_xyz
1 'x, y, z'
2 '-x, -y, -z'

loop_
_atom_site_label
_atom_site_type_symbol
_atom_site_fract_x
_atom_site_fract_y
_atom_site_fract_z
_atom_site_U_iso_or_equiv
_atom_site_adp_type
_atom_site_occupancy
_atom_site_calc_flag
_atom_site_refinement_flags_posn
_atom_site_refinement_flags_adp
W W 0.67931(5) 0.33497(4) 0.11762(2) 0.01728(10) Uani 1 d . .
P P 0.9146(2) 0.4029(2) 0.21827(11) 0.0149(5) Uani 1 d . .
O1 O 0.9279(6) 0.5335(5) 0.2840(3) 0.0135(12) Uani 1 d . .
O2 O 0.3889(7) 0.2734(7) -0.0078(3) 0.0472(18) Uani 1 d . .
O3 O 0.4969(7) 0.0267(6) 0.1377(3) 0.0343(16) Uani 1 d . .
O4 O 0.8524(8) 0.2361(6) -0.0103(3) 0.0426(18) Uani 1 d . .
O5 O 0.8414(7) 0.6308(6) 0.0739(3) 0.0366(16) Uani 1 d . .
O6 O 0.5322(7) 0.4544(6) 0.2505(3) 0.0345(16) Uani 1 d . .
C1 C 1.0942(9) 0.5002(7) 0.1858(4) 0.0149(18) Uani 1 d . .
C2 C 1.1378(9) 0.6401(8) 0.2177(4) 0.0152(18) Uani 1 d . .
C3 C 1.0207(9) 0.6673(7) 0.2646(4) 0.0157(18) Uani 1 d . .
H3 H 0.9504 0.6924 0.2301 0.019 Uiso 1 calc R .
C4 C 1.1815(9) 0.4612(8) 0.1372(4) 0.0197(19) Uani 1 d . .
H4 H 1.1494 0.3669 0.1144 0.024 Uiso 1 calc R .
C5 C 1.3171(10) 0.5593(8) 0.1211(4) 0.0172(19) Uani 1 d . .
H5 H 1.3791 0.5321 0.0882 0.021 Uiso 1 calc R .
C6 C 1.3626(9) 0.6990(8) 0.1535(4) 0.022(2) Uani 1 d . .
H6 H 1.4572 0.7658 0.1438 0.027 Uiso 1 calc R .
C7 C 1.2700(9) 0.7397(7) 0.1997(4) 0.0176(18) Uani 1 d . .
H7 H 1.2968 0.8346 0.2186 0.021 Uiso 1 calc R .
C8 C 1.0833(9) 0.7749(7) 0.3373(4) 0.0174(18) Uani 1 d . .
C9 C 1.1650(9) 0.7599(7) 0.4017(4) 0.0187(19) Uani 1 d . .
H9 H 1.1832 0.6789 0.4014 0.022 Uiso 1 calc R .
C10 C 1.2197(10) 0.8637(8) 0.4663(4) 0.025(2) Uani 1 d . .
H10 H 1.2768 0.8535 0.5102 0.030 Uiso 1 calc R .
C11 C 1.1944(10) 0.9812(8) 0.4692(4) 0.026(2) Uani 1 d . .
H11 H 1.2326 1.0512 0.5145 0.031 Uiso 1 calc R .
C12 C 1.1140(11) 0.9961(9) 0.4062(5) 0.035(2) Uani 1 d . U
H12 H 1.0949 1.0769 0.4077 0.042 Uiso 1 calc R .
C13 C 1.0589(10) 0.8947(8) 0.3395(5) 0.027(2) Uani 1 d . .
H13 H 1.0046 0.9072 0.2953 0.032 Uiso 1 calc R .
C14 C 0.9562(8) 0.2850(7) 0.2804(4) 0.0145(17) Uani 1 d . .
C15 C 0.7992(9) 0.1970(7) 0.3039(4) 0.0167(18) Uani 1 d . .
C16 C 0.7012(9) 0.2573(8) 0.3288(4) 0.0178(19) Uani 1 d . .
H16 H 0.7315 0.3533 0.3318 0.021 Uiso 1 calc R .
C17 C 0.5592(9) 0.1789(8) 0.3496(4) 0.024(2) Uani 1 d . .
H17 H 0.4914 0.2207 0.3651 0.028 Uiso 1 calc R .
C18 C 0.5167(10) 0.0403(8) 0.3475(4) 0.024(2) Uani 1 d . .
H18 H 0.4200 -0.0132 0.3622 0.029 Uiso 1 calc R .
C19 C 0.6132(10) -0.0199(8) 0.3246(4) 0.024(2) Uani 1 d . .
H19 H 0.5837 -0.1154 0.3232 0.028 Uiso 1 calc R .
C20 C 0.7565(9) 0.0590(7) 0.3029(4) 0.0192(19) Uani 1 d . .
H20 H 0.8241 0.0168 0.2876 0.023 Uiso 1 calc R .
C21 C 1.0142(9) 0.1927(7) 0.2273(4) 0.0166(18) Uani 1 d . U
C22 C 0.9247(9) 0.1125(8) 0.1575(4) 0.0200(19) Uani 1 d . .
H22 H 0.8275 0.1165 0.1427 0.024 Uiso 1 calc R .
C23 C 0.9696(11) 0.0279(8) 0.1090(5) 0.031(2) Uani 1 d . .
H23 H 0.9036 -0.0263 0.0621 0.037 Uiso 1 calc R .
C24 C 1.1108(11) 0.0217(9) 0.1286(5) 0.034(2) Uani 1 d . .
H24 H 1.1445 -0.0347 0.0947 0.041 Uiso 1 calc R .
C25 C 1.2042(11) 0.0989(9) 0.1988(4) 0.032(2) Uani 1 d . .
H25 H 1.3010 0.0941 0.2135 0.039 Uiso 1 calc R .
C26 C 1.1549(9) 0.1825(8) 0.2466(4) 0.024(2) Uani 1 d . .
H26 H 1.2193 0.2348 0.2942 0.029 Uiso 1 calc R .
C27 C 1.0779(9) 0.3712(7) 0.3517(4) 0.0151(18) Uani 1 d . .
C28 C 1.0460(10) 0.3632(9) 0.4273(4) 0.026(2) Uani 1 d . .
H28 H 0.9435 0.3080 0.4349 0.031 Uiso 1 calc R .
C29 C 1.1610(11) 0.4341(9) 0.4916(4) 0.031(2) Uani 1 d . .
H29 H 1.1351 0.4272 0.5422 0.038 Uiso 1 calc R .
C30 C 1.3096(10) 0.5132(8) 0.4831(5) 0.029(2) Uani 1 d . .
H30 H 1.3878 0.5603 0.5272 0.035 Uiso 1 calc R .
C31 C 1.3448(10) 0.5236(8) 0.4085(5) 0.028(2) Uani 1 d . .
H31 H 1.4479 0.5788 0.4016 0.034 Uiso 1 calc R .
C32 C 1.2321(9) 0.4552(7) 0.3450(4) 0.0178(18) Uani 1 d . .
H32 H 1.2590 0.4647 0.2948 0.021 Uiso 1 calc R .
C33 C 0.4938(11) 0.2964(9) 0.0381(5) 0.031(2) Uani 1 d . .
C34 C 0.5685(10) 0.1399(9) 0.1336(4) 0.024(2) Uani 1 d . .
C35 C 0.7871(10) 0.2687(8) 0.0360(4) 0.021(2) Uani 1 d . U
C36 C 0.7838(10) 0.5259(9) 0.0914(4) 0.025(2) Uani 1 d . .
C37 C 0.5830(10) 0.4091(8) 0.2018(5) 0.022(2) Uani 1 d . .

loop_
_atom_site_aniso_label
_atom_site_aniso_U_11
_atom_site_aniso_U_22
_atom_site_aniso_U_33
_atom_site_aniso_U_23
_atom_site_aniso_U_13
_atom_site_aniso_U_12
W 0.0161(2) 0.01778(18) 0.01675(16) 0.00287(13) 0.00072(13) 0.00610(14)
P 0.0129(13) 0.0139(12) 0.0163(11) 0.0018(9) 0.0006(9) 0.0044(10)
O1 0.012(3) 0.010(3) 0.017(3) 0.001(2) 0.005(2) 0.004(2)
O2 0.031(5) 0.064(5) 0.038(4) 0.003(4) -0.019(3) 0.018(4)
O3 0.021(4) 0.023(4) 0.052(4) 0.007(3) 0.004(3) 0.002(3)
O4 0.045(5) 0.050(5) 0.032(4) -0.003(3) 0.011(3) 0.021(4)
O5 0.042(5) 0.022(4) 0.036(4) 0.008(3) -0.005(3) 0.005(3)
O6 0.032(4) 0.044(4) 0.036(4) -0.002(3) 0.011(3) 0.028(4)
C1 0.017(5) 0.012(4) 0.014(4) 0.003(3) -0.001(3) 0.005(4)
C2 0.014(5) 0.019(5) 0.012(4) 0.006(3) 0.001(3) 0.006(4)
C3 0.010(5) 0.012(4) 0.019(4) 0.001(3) 0.000(3) 0.000(4)
C4 0.021(5) 0.018(5) 0.018(4) 0.000(4) 0.008(4) 0.005(4)
C5 0.030(6) 0.016(5) 0.012(4) 0.002(4) 0.007(4) 0.016(4)
C6 0.020(5) 0.029(5) 0.020(4) 0.015(4) 0.006(4) 0.008(4)
C7 0.025(5) 0.013(4) 0.009(4) -0.001(3) -0.004(4) 0.004(4)
C8 0.022(5) 0.008(4) 0.018(4) 0.002(3) 0.008(4) 0.001(4)
C9 0.028(5) 0.011(4) 0.017(4) 0.003(4) 0.003(4) 0.007(4)
C10 0.028(6) 0.023(5) 0.020(4) 0.006(4) 0.002(4) 0.005(4)
C11 0.040(6) 0.018(5) 0.017(4) -0.007(4) 0.009(4) 0.012(5)
C12 0.048(6) 0.026(5) 0.037(5) -0.009(4) -0.008(4) 0.028(4)
C13 0.033(6) 0.025(5) 0.031(5) 0.002(4) 0.002(4) 0.022(5)
C14 0.007(5) 0.012(4) 0.019(4) 0.003(3) 0.001(3) -0.002(4)
C15 0.020(5) 0.015(4) 0.011(4) 0.002(3) 0.001(3) 0.003(4)
C16 0.024(5) 0.021(5) 0.005(4) 0.002(3) 0.003(4) 0.005(4)
C17 0.016(5) 0.041(6) 0.015(4) 0.006(4) 0.000(4) 0.013(5)
C18 0.023(6) 0.025(5) 0.019(4) 0.013(4) 0.001(4) 0.000(4)
C19 0.030(6) 0.012(5) 0.020(4) 0.000(4) 0.000(4) 0.002(4)
C20 0.017(5) 0.009(4) 0.021(4) -0.007(3) -0.003(4) -0.001(4)
C21 0.030(5) 0.008(4) 0.015(4) 0.006(3) 0.003(3) 0.010(4)
C22 0.019(5) 0.023(5) 0.020(4) 0.002(4) 0.003(4) 0.012(4)
C23 0.036(7) 0.020(5) 0.023(5) -0.012(4) 0.000(4) 0.003(5)
C24 0.034(7) 0.043(6) 0.032(5) -0.010(5) 0.008(5) 0.027(5)
C25 0.037(6) 0.039(6) 0.025(5) 0.003(4) 0.003(4) 0.021(5)
C26 0.020(5) 0.023(5) 0.028(5) -0.004(4) -0.005(4) 0.012(4)
C27 0.018(5) 0.010(4) 0.020(4) -0.002(3) 0.001(4) 0.010(4)
C28 0.024(6) 0.040(6) 0.020(5) 0.005(4) 0.003(4) 0.019(5)
C29 0.035(6) 0.040(6) 0.013(4) -0.005(4) -0.005(4) 0.014(5)
C30 0.021(6) 0.032(5) 0.029(5) -0.009(4) -0.007(4) 0.012(5)
C31 0.016(5) 0.018(5) 0.044(6) -0.002(4) 0.000(4) 0.003(4)
C32 0.013(5) 0.018(5) 0.020(4) 0.002(4) -0.001(4) 0.005(4)
C33 0.027(6) 0.035(6) 0.030(5) 0.011(5) 0.005(5) 0.012(5)
C34 0.020(6) 0.033(6) 0.023(5) -0.001(4) 0.003(4) 0.017(5)
C35 0.019(5) 0.018(4) 0.017(4) 0.003(4) -0.013(4) 0.002(4)
C36 0.022(6) 0.036(6) 0.019(5) 0.008(4) 0.000(4) 0.013(5)
C37 0.020(6) 0.017(5) 0.025(5) 0.000(4) -0.011(4) 0.006(4)

loop_
_atom_type_symbol
_atom_type_description
_atom_type_scat_dispersion_real
_atom_type_scat_dispersion_imag
_atom_type_scat_source
C C 0.0033 0.0016 'International Tables Vol C Tables 4.2.6.8 and 6.1.1.4'
H H 0.0000 0.0000 'International Tables Vol C Tables 4.2.6.8 and 6.1.1.4'
O O 0.0106 0.0060 'International Tables Vol C Tables 4.2.6.8 and 6.1.1.4'
P P 0.1023 0.0942 'International Tables Vol C Tables 4.2.6.8 and 6.1.1.4'
W W -0.8490 6.8722 'International Tables Vol C Tables 4.2.6.8 and 6.1.1.4'

loop_
_geom_angle_atom_site_label_1
_geom_angle_atom_site_label_2
_geom_angle_atom_site_label_3
_geom_angle
C33 W P 175.5(3)
C33 W C34 87.0(3)
C33 W C35 91.4(3)
C33 W C36 89.1(3)
C33 W C37 91.0(3)
C34 W P 97.1(2)
C34 W C35 89.9(3)
C34 W C36 175.0(4)
C34 W C37 92.1(3)
C35 W P 90.6(2)
C35 W C36 87.2(3)
C36 W P 86.9(2)
C37 W P 86.9(2)
C37 W C35 176.9(4)
C37 W C36 91.0(3)
O1 P W 109.80(19)
O1 P C1 93.4(3)
O1 P C14 102.4(3)
C1 P W 112.9(2)
C1 P C14 107.3(3)
C14 P W 125.8(2)
C3 O1 P 112.7(4)
C2 C1 P 107.6(5)
C4 C1 P 131.8(6)
C4 C1 C2 120.6(7)
C1 C2 C3 114.0(6)
C7 C2 C1 120.0(7)
C7 C2 C3 125.8(7)
O1 C3 C2 104.4(5)
O1 C3 H3 108.3
O1 C3 C8 109.5(5)
C2 C3 H3 108.3
C8 C3 C2 117.7(6)
C8 C3 H3 108.3
C1 C4 H4 120.0
C1 C4 C5 119.9(7)
C5 C4 H4 120.0
C4 C5 H5 120.1
C4 C5 C6 119.9(7)
C6 C5 H5 120.1
C5 C6 H6 119.9
C7 C6 C5 120.3(7)
C7 C6 H6 119.9
C2 C7 C6 119.2(7)
C2 C7 H7 120.4
C6 C7 H7 120.4
C9 C8 C3 122.5(7)
C9 C8 C13 119.0(7)
C13 C8 C3 118.4(7)
C8 C9 H9 120.4
C10 C9 C8 119.2(7)
C10 C9 H9 120.4
C9 C10 H10 119.0
C11 C10 C9 122.0(8)
C11 C10 H10 119.0
C10 C11 H11 120.6
C12 C11 C10 118.9(8)
C12 C11 H11 120.6
C11 C12 H12 119.6
C11 C12 C13 120.9(7)
C13 C12 H12 119.6
C8 C13 C12 120.0(8)
C8 C13 H13 120.0
C12 C13 H13 120.0
C15 C14 P 106.4(5)
C15 C14 C21 110.4(6)
C21 C14 P 106.3(4)
C27 C14 P 110.1(5)
C27 C14 C15 111.4(6)
C27 C14 C21 111.9(6)
C16 C15 C14 120.2(7)
C20 C15 C14 120.8(7)
C20 C15 C16 118.9(7)
C15 C16 H16 119.7
C15 C16 C17 120.7(7)
C17 C16 H16 119.7
C16 C17 H17 120.0
C18 C17 C16 119.9(8)
C18 C17 H17 120.0
C17 C18 H18 120.0
C19 C18 C17 120.0(8)
C19 C18 H18 120.0
C18 C19 H19 119.9
C18 C19 C20 120.2(7)
C20 C19 H19 119.9
C15 C20 C19 120.2(7)
C15 C20 H20 119.9
C19 C20 H20 119.9
C22 C21 C14 120.9(7)
C22 C21 C26 116.1(7)
C26 C21 C14 123.0(7)
C21 C22 H22 118.4
C23 C22 C21 123.2(8)
C23 C22 H22 118.4
C22 C23 H23 120.2
C22 C23 C24 119.6(8)
C24 C23 H23 120.2
C23 C24 H24 120.3
C23 C24 C25 119.4(8)
C25 C24 H24 120.3
C24 C25 H25 120.2
C26 C25 C24 119.5(8)
C26 C25 H25 120.2
C21 C26 H26 118.9
C25 C26 C21 122.2(8)
C25 C26 H26 118.9
C28 C27 C14 122.1(7)
C28 C27 C32 115.9(7)
C32 C27 C14 121.9(6)
C27 C28 H28 119.2
C29 C28 C27 121.6(8)
C29 C28 H28 119.2
C28 C29 H29 119.5
C30 C29 C28 121.1(8)
C30 C29 H29 119.5
C29 C30 H30 120.7
C29 C30 C31 118.6(8)
C31 C30 H30 120.7
C30 C31 H31 119.7
C32 C31 C30 120.6(8)
C32 C31 H31 119.7
C27 C32 H32 118.9
C31 C32 C27 122.2(7)
C31 C32 H32 118.9
O2 C33 W 179.0(8)
O3 C34 W 174.7(8)
O4 C35 W 177.4(7)
O5 C36 W 177.6(7)
O6 C37 W 178.1(8)

loop_
_geom_bond_atom_site_label_1
_geom_bond_atom_site_label_2
_geom_bond_distance
W P 2.510(2)
W C33 2.012(9)
W C34 2.021(9)
W C35 2.030(9)
W C36 2.043(9)
W C37 2.027(9)
P O1 1.642(5)
P C1 1.801(7)
P C14 1.916(7)
O1 C3 1.471(7)
O2 C33 1.144(10)
O3 C34 1.155(9)
O4 C35 1.156(9)
O5 C36 1.146(8)
O6 C37 1.154(9)
C1 C2 1.408(9)
C1 C4 1.367(9)
C2 C3 1.523(9)
C2 C7 1.388(10)
C3 H3 1.0000
C3 C8 1.497(10)
C4 H4 0.9500
C4 C5 1.387(10)
C5 H5 0.9500
C5 C6 1.405(10)
C6 H6 0.9500
C6 C7 1.389(10)
C7 H7 0.9500
C8 C9 1.382(10)
C8 C13 1.388(9)
C9 H9 0.9500
C9 C10 1.377(10)
C10 H10 0.9500
C10 C11 1.368(10)
C11 H11 0.9500
C11 C12 1.355(10)
C12 H12 0.9500
C12 C13 1.389(10)
C13 H13 0.9500
C14 C15 1.544(10)
C14 C21 1.548(10)
C14 C27 1.533(10)
C15 C16 1.384(10)
C15 C20 1.374(9)
C16 H16 0.9500
C16 C17 1.388(10)
C17 H17 0.9500
C17 C18 1.378(10)
C18 H18 0.9500
C18 C19 1.360(10)
C19 H19 0.9500
C19 C20 1.406(10)
C20 H20 0.9500
C21 C22 1.387(10)
C21 C26 1.389(10)
C22 H22 0.9500
C22 C23 1.368(10)
C23 H23 0.9500
C23 C24 1.375(11)
C24 H24 0.9500
C24 C25 1.394(11)
C25 H25 0.9500
C25 C26 1.380(10)
C26 H26 0.9500
C27 C28 1.398(9)
C27 C32 1.406(10)
C28 H28 0.9500
C28 C29 1.394(11)
C29 H29 0.9500
C29 C30 1.361(11)
C30 H30 0.9500
C30 C31 1.393(10)
C31 H31 0.9500
C31 C32 1.370(10)
C32 H32 0.9500

loop_
_geom_torsion_atom_site_label_1
_geom_torsion_atom_site_label_2
_geom_torsion_atom_site_label_3
_geom_torsion_atom_site_label_4
_geom_torsion
W P O1 C3 -90.2(4)
W P C1 C2 100.6(5)
W P C1 C4 -77.0(7)
W P C14 C15 -40.4(6)
W P C14 C21 77.3(5)
W P C14 C27 -161.3(4)
P W C33 O2 131(51)
P W C34 O3 -172(8)
P W C35 O4 -67(15)
P W C36 O5 131(17)
P W C37 O6 42(20)
P O1 C3 C2 -29.7(6)
P O1 C3 C8 -156.6(5)
P C1 C2 C3 -3.1(7)
P C1 C2 C7 -177.5(6)
P C1 C4 C5 179.4(6)
P C14 C15 C16 -43.9(8)
P C14 C15 C20 138.3(6)
P C14 C21 C22 -56.1(8)
P C14 C21 C26 125.3(6)
P C14 C27 C28 120.1(6)
P C14 C27 C32 -65.0(8)
O1 P C1 C2 -12.6(5)
O1 P C1 C4 169.9(7)
O1 P C14 C15 85.5(5)
O1 P C14 C21 -156.9(5)
O1 P C14 C27 -35.4(5)
O1 C3 C8 C9 52.1(9)
O1 C3 C8 C13 -128.3(7)
C1 P O1 C3 25.6(5)
C1 P C14 C15 -177.0(5)
C1 P C14 C21 -59.3(6)
C1 P C14 C27 62.1(6)
C1 C2 C3 O1 19.7(8)
C1 C2 C3 C8 141.3(6)
C1 C2 C7 C6 -3.6(11)
C1 C4 C5 C6 -1.4(11)
C2 C1 C4 C5 2.2(11)
C2 C3 C8 C9 -66.9(9)
C2 C3 C8 C13 112.7(8)
C3 C2 C7 C6 -177.3(6)
C3 C8 C9 C10 179.7(7)
C3 C8 C13 C12 179.3(7)
C4 C1 C2 C3 174.8(6)
C4 C1 C2 C7 0.3(11)
C4 C5 C6 C7 -2.0(11)
C5 C6 C7 C2 4.4(11)
C7 C2 C3 O1 -166.2(7)
C7 C2 C3 C8 -44.6(10)
C8 C9 C10 C11 0.7(12)
C9 C8 C13 C12 -1.1(12)
C9 C10 C11 C12 -0.5(12)
C10 C11 C12 C13 -0.5(13)
C11 C12 C13 C8 1.3(13)
C13 C8 C9 C10 0.1(11)
C14 P O1 C3 134.1(5)
C14 P C1 C2 -116.7(5)
C14 P C1 C4 65.8(8)
C14 C15 C16 C17 179.5(7)
C14 C15 C20 C19 179.9(7)
C14 C21 C22 C23 -179.1(6)
C14 C21 C26 C25 179.6(7)
C14 C27 C28 C29 175.1(7)
C14 C27 C32 C31 -174.5(7)
C15 C14 C21 C22 59.0(8)
C15 C14 C21 C26 -119.7(8)
C15 C14 C27 C28 2.2(10)
C15 C14 C27 C32 177.2(6)
C15 C16 C17 C18 1.9(11)
C16 C15 C20 C19 2.1(11)
C16 C17 C18 C19 -0.6(12)
C17 C18 C19 C20 0.0(12)
C18 C19 C20 C15 -0.8(12)
C20 C15 C16 C17 -2.6(11)
C21 C14 C15 C16 -158.9(6)
C21 C14 C15 C20 23.3(10)
C21 C14 C27 C28 -121.9(7)
C21 C14 C27 C32 53.1(8)
C21 C22 C23 C24 -0.9(12)
C22 C21 C26 C25 0.8(11)
C22 C23 C24 C25 1.8(13)
C23 C24 C25 C26 -1.4(13)
C24 C25 C26 C21 0.0(12)
C26 C21 C22 C23 -0.4(11)
C27 C14 C15 C16 76.1(8)
C27 C14 C15 C20 -101.7(8)
C27 C14 C21 C22 -176.3(6)
C27 C14 C21 C26 5.0(9)
C27 C28 C29 C30 -0.7(13)
C28 C27 C32 C31 0.7(11)
C28 C29 C30 C31 0.9(12)
C29 C30 C31 C32 -0.3(12)
C30 C31 C32 C27 -0.5(12)
C32 C27 C28 C29 -0.2(11)
C33 W P O1 34(3)
C33 W P C1 -69(3)
C33 W P C14 157(3)
C33 W C34 O3 10(8)
C33 W C35 O4 109(15)
C33 W C36 O5 -51(17)
C33 W C37 O6 -134(20)
C34 W P O1 -119.9(3)
C34 W P C1 137.4(3)
C34 W P C14 2.8(4)
C34 W C33 O2 -74(52)
C34 W C35 O4 -164(15)
C34 W C36 O5 -14(20)
C34 W C37 O6 139(20)
C35 W P O1 150.2(3)
C35 W P C1 47.4(3)
C35 W P C14 -87.2(3)
C35 W C33 O2 15(52)
C35 W C34 O3 -82(8)
C35 W C36 O5 40(17)
C35 W C37 O6 8(25)
C36 W P O1 63.0(3)
C36 W P C1 -39.7(3)
C36 W P C14 -174.3(4)
C36 W C33 O2 103(52)
C36 W C34 O3 -28(11)
C36 W C35 O4 20(15)
C36 W C37 O6 -45(20)
C37 W P O1 -28.1(3)
C37 W P C1 -130.9(3)
C37 W P C14 94.6(3)
C37 W C33 O2 -166(52)
C37 W C34 O3 101(8)
C37 W C35 O4 -34(19)
C37 W C36 O5 -142(17)
